data_7006389
loop_
_publ_author_name
'Mehn, Mark P.'
'Brown, Steven D.'
'Paine, Tapan K.'
'Brennessel, William W.'
'Cramer, Christopher J.'
'Peters, Jonas C.'
'Que, Jr, Lawrence'

_publ_section_title
;
 High-spin and low-spin iron(II) complexes with facially-coordinated
 borohydride ligands.
;
_journal_issue 10
_journal_name_full 'Dalton transactions (Cambridge, England : 2003)'
_journal_page_first 1347
_journal_page_last 1351
_journal_paper_doi 10.1039/b509580h
_journal_year 2006
_chemical_formula_moiety 'C45 H55 B2 Fe P3'
_chemical_formula_sum 'C45 H45 B2 Fe P3'
_chemical_formula_weight 756.19
_chemical_name_systematic
;
?
;
_space_group_IT_number 15
_symmetry_cell_setting monoclinic
_symmetry_space_group_name_Hall '-C 2yc'
_symmetry_space_group_name_H-M 'C 1 2/c 1'
_atom_sites_solution_hydrogens geom
_atom_sites_solution_primary direct
_atom_sites_solution_secondary difmap
_audit_creation_method SHELXL-97
_cell_angle_alpha 90.00
_cell_angle_beta 110.695(4)
_cell_angle_gamma 90.00
_cell_formula_units_Z 8
_cell_length_a 39.226(4)
_cell_length_b 13.0057(14)
_cell_length_c 16.1408(18)
_cell_measurement_reflns_used 990
_cell_measurement_temperature 100(2)
_cell_measurement_theta_max 36.20
_cell_measurement_theta_min 3.05
_cell_volume 7703.1(14)
_computing_cell_refinement 'Bruker SMART'
_computing_data_collection 'Bruker SMART'
_computing_data_reduction 'Bruker SAINT'
_computing_molecular_graphics 'Bruker SHELXTL'
_computing_publication_material 'Bruker SHELXTL'
_computing_structure_refinement 'SHELXL-97 (Sheldrick, 1997)'
_computing_structure_solution 'SHELXS-97 (Sheldrick, 1990)'
_diffrn_ambient_temperature 100(2)
_diffrn_measured_fraction_theta_full 0.905
_diffrn_measured_fraction_theta_max 0.905
_diffrn_measurement_device_type 'CCD area detector'
_diffrn_measurement_method 'phi and omega scans'
_diffrn_radiation_monochromator graphite
_diffrn_radiation_source 'fine-focus sealed tube'
_diffrn_radiation_type MoK\a
_diffrn_radiation_wavelength 0.71073
_diffrn_reflns_av_R_equivalents 0.0738
_diffrn_reflns_av_sigmaI/netI 0.0820
_diffrn_reflns_limit_h_max 68
_diffrn_reflns_limit_h_min -66
_diffrn_reflns_limit_k_max 22
_diffrn_reflns_limit_k_min -22
_diffrn_reflns_limit_l_max 26
_diffrn_reflns_limit_l_min -27
_diffrn_reflns_number 69418
_diffrn_reflns_theta_full 38.48
_diffrn_reflns_theta_max 38.48
_diffrn_reflns_theta_min 1.66
_exptl_absorpt_coefficient_mu 0.548
_exptl_absorpt_correction_type none
_exptl_crystal_colour red
_exptl_crystal_density_diffrn 1.304
_exptl_crystal_density_method 'not measured'
_exptl_crystal_description block
_exptl_crystal_F_000 3168
_exptl_crystal_size_max 0.44
_exptl_crystal_size_mid 0.37
_exptl_crystal_size_min 0.26
_refine_diff_density_max 1.715
_refine_diff_density_min -0.900
_refine_diff_density_rms 0.100
_refine_ls_extinction_method none
_refine_ls_goodness_of_fit_ref 1.433
_refine_ls_hydrogen_treatment mixed
_refine_ls_matrix_type full
_refine_ls_number_parameters 476
_refine_ls_number_reflns 19601
_refine_ls_number_restraints 0
_refine_ls_restrained_S_all 1.433
_refine_ls_R_factor_all 0.0971
_refine_ls_R_factor_gt 0.0515
_refine_ls_shift/su_max 0.003
_refine_ls_shift/su_mean 0.000
_refine_ls_structure_factor_coef Fsqd
_refine_ls_weighting_details 'calc w=1/[\s^2^(Fo^2^)+(0.0000P)^2^+0.0000P] where P=(Fo^2^+2Fc^2^)/3'
_refine_ls_weighting_scheme calc
_refine_ls_wR_factor_gt 0.0785
_refine_ls_wR_factor_ref 0.0838
_reflns_number_gt 12073
_reflns_number_total 19601
_reflns_threshold_expression >2sigma(I)
_cod_data_source_file b509580h.txt
_cod_data_source_block sdb45
_cod_depositor_comments
;
The following automatic conversions were performed:
'_symmetry_cell_setting' value 'Monoclinic' changed to 'monoclinic'
according to '/home/saulius/struct/CIF-dictionaries/cif_core.dic'
dictionary named 'cif_core.dic' version 2.4.1 from 2010-06-29.

Automatic conversion script
Id: cif_fix_enum 1527 2010-12-29 10:47:43Z saulius 
;
_cod_original_sg_symbol_H-M C2/c
_cod_database_code 7006389

loop_
_symmetry_equiv_pos_as_xyz
'x, y, z'
'-x, y, -z+1/2'
'x+1/2, y+1/2, z'
'-x+1/2, y+1/2, -z+1/2'
'-x, -y, -z'
'x, -y, z-1/2'
'-x+1/2, -y+1/2, -z'
'x+1/2, -y+1/2, z-1/2'

loop_
_atom_site_label
_atom_site_type_symbol
_atom_site_fract_x
_atom_site_fract_y
_atom_site_fract_z
_atom_site_U_iso_or_equiv
_atom_site_adp_type
_atom_site_occupancy
_atom_site_symmetry_multiplicity
_atom_site_calc_flag
_atom_site_refinement_flags
_atom_site_disorder_assembly
_atom_site_disorder_group
Fe1 Fe 0.095634(5) 0.774639(14) 0.320253(13) 0.01231(4) Uani 1 1 d . . .
P1 P 0.145538(9) 0.86585(3) 0.38563(2) 0.01299(7) Uani 1 1 d . . .
P2 P 0.089796(9) 0.83683(3) 0.18859(2) 0.01233(7) Uani 1 1 d . . .
P3 P 0.129315(9) 0.64967(3) 0.29883(2) 0.01324(7) Uani 1 1 d . . .
B1 B 0.16769(4) 0.80760(12) 0.23777(10) 0.0145(3) Uani 1 1 d . . .
B2 B 0.05866(4) 0.75674(13) 0.36554(11) 0.0191(3) Uani 1 1 d . . .
C1 C 0.19992(3) 0.82536(11) 0.19725(9) 0.0159(3) Uani 1 1 d . . .
C2 C 0.21633(4) 0.92187(11) 0.20205(10) 0.0220(3) Uani 1 1 d . . .
H2 H 0.2084 0.9768 0.2296 0.026 Uiso 1 1 calc R . .
C3 C 0.24378(4) 0.94072(12) 0.16811(11) 0.0271(3) Uani 1 1 d . . .
H3 H 0.2544 1.0072 0.1735 0.032 Uiso 1 1 calc R . .
C4 C 0.25571(4) 0.86257(12) 0.12644(11) 0.0261(3) Uani 1 1 d . . .
H4 H 0.2746 0.8748 0.1037 0.031 Uiso 1 1 calc R . .
C5 C 0.23970(4) 0.76709(12) 0.11862(10) 0.0240(3) Uani 1 1 d . . .
H5 H 0.2474 0.7131 0.0896 0.029 Uiso 1 1 calc R . .
C6 C 0.21220(4) 0.74926(11) 0.15326(9) 0.0199(3) Uani 1 1 d . . .
H6 H 0.2014 0.6829 0.1467 0.024 Uiso 1 1 calc R . .
C7 C 0.18230(3) 0.84738(10) 0.34251(9) 0.0145(3) Uani 1 1 d . . .
H7A H 0.1955 0.9131 0.3469 0.017 Uiso 1 1 calc R . .
H7B H 0.1997 0.7962 0.3798 0.017 Uiso 1 1 calc R . .
C8 C 0.13207(3) 0.88000(10) 0.17920(9) 0.0143(3) Uani 1 1 d . . .
H8A H 0.1297 0.8786 0.1161 0.017 Uiso 1 1 calc R . .
H8B H 0.1366 0.9520 0.2000 0.017 Uiso 1 1 calc R . .
C9 C 0.15630(3) 0.68356(10) 0.23199(9) 0.0148(3) Uani 1 1 d . . .
H9A H 0.1788 0.6417 0.2514 0.018 Uiso 1 1 calc R . .
H9B H 0.1424 0.6659 0.1695 0.018 Uiso 1 1 calc R . .
C10 C 0.16298(3) 0.84154(10) 0.50541(9) 0.0149(3) Uani 1 1 d . . .
C11 C 0.13917(4) 0.85976(11) 0.55140(10) 0.0203(3) Uani 1 1 d . . .
H11 H 0.1155 0.8864 0.5205 0.024 Uiso 1 1 calc R . .
C12 C 0.14960(4) 0.83948(11) 0.64106(10) 0.0231(3) Uani 1 1 d . . .
H12 H 0.1333 0.8530 0.6714 0.028 Uiso 1 1 calc R . .
C13 C 0.18385(4) 0.79943(11) 0.68676(10) 0.0240(3) Uani 1 1 d . . .
H13 H 0.1908 0.7843 0.7481 0.029 Uiso 1 1 calc R . .
C14 C 0.20786(4) 0.78157(12) 0.64273(10) 0.0237(3) Uani 1 1 d . . .
H14 H 0.2314 0.7547 0.6740 0.028 Uiso 1 1 calc R . .
C15 C 0.19744(4) 0.80311(11) 0.55229(9) 0.0186(3) Uani 1 1 d . . .
H15 H 0.2141 0.7913 0.5226 0.022 Uiso 1 1 calc R . .
C16 C 0.13919(3) 1.00641(10) 0.38316(9) 0.0153(3) Uani 1 1 d . . .
C17 C 0.10528(4) 1.05158(11) 0.34186(9) 0.0183(3) Uani 1 1 d . . .
H17 H 0.0844 1.0092 0.3174 0.022 Uiso 1 1 calc R . .
C18 C 0.10144(4) 1.15785(11) 0.33571(10) 0.0233(3) Uani 1 1 d . . .
H18 H 0.0781 1.1874 0.3067 0.028 Uiso 1 1 calc R . .
C19 C 0.13147(4) 1.22065(12) 0.37160(10) 0.0239(3) Uani 1 1 d . . .
H19 H 0.1290 1.2932 0.3659 0.029 Uiso 1 1 calc R . .
C20 C 0.16515(4) 1.17701(11) 0.41595(11) 0.0244(3) Uani 1 1 d . . .
H20 H 0.1857 1.2200 0.4425 0.029 Uiso 1 1 calc R . .
C21 C 0.16921(4) 1.07119(11) 0.42205(10) 0.0214(3) Uani 1 1 d . . .
H21 H 0.1925 1.0422 0.4528 0.026 Uiso 1 1 calc R . .
C22 C 0.05612(3) 0.94129(10) 0.14868(9) 0.0143(3) Uani 1 1 d . . .
C23 C 0.02465(3) 0.94458(11) 0.16990(9) 0.0174(3) Uani 1 1 d . . .
H23 H 0.0203 0.8923 0.2061 0.021 Uiso 1 1 calc R . .
C24 C -0.00049(4) 1.02379(11) 0.13859(10) 0.0202(3) Uani 1 1 d . . .
H24 H -0.0219 1.0250 0.1533 0.024 Uiso 1 1 calc R . .
C25 C 0.00552(4) 1.10119(11) 0.08596(10) 0.0206(3) Uani 1 1 d . . .
H25 H -0.0114 1.1561 0.0657 0.025 Uiso 1 1 calc R . .
C26 C 0.03647(4) 1.09742(11) 0.06334(10) 0.0205(3) Uani 1 1 d . . .
H26 H 0.0405 1.1492 0.0264 0.025 Uiso 1 1 calc R . .
C27 C 0.06160(4) 1.01833(10) 0.09445(9) 0.0177(3) Uani 1 1 d . . .
H27 H 0.0827 1.0167 0.0786 0.021 Uiso 1 1 calc R . .
C28 C 0.07012(3) 0.74423(10) 0.09771(9) 0.0142(3) Uani 1 1 d . . .
C29 C 0.03774(4) 0.69438(11) 0.09162(9) 0.0179(3) Uani 1 1 d . . .
H29 H 0.0272 0.7069 0.1353 0.021 Uiso 1 1 calc R . .
C30 C 0.02074(4) 0.62684(11) 0.02271(10) 0.0223(3) Uani 1 1 d . . .
H30 H -0.0015 0.5948 0.0188 0.027 Uiso 1 1 calc R . .
C31 C 0.03637(4) 0.60627(11) -0.04032(10) 0.0239(3) Uani 1 1 d . . .
H31 H 0.0251 0.5589 -0.0867 0.029 Uiso 1 1 calc R . .
C32 C 0.06825(4) 0.65461(12) -0.03555(10) 0.0229(3) Uani 1 1 d . . .
H32 H 0.0789 0.6406 -0.0789 0.027 Uiso 1 1 calc R . .
C33 C 0.08503(4) 0.72420(11) 0.03268(9) 0.0187(3) Uani 1 1 d . . .
H33 H 0.1068 0.7581 0.0348 0.022 Uiso 1 1 calc R . .
C34 C 0.16157(3) 0.59569(10) 0.40218(9) 0.0158(3) Uani 1 1 d . . .
C35 C 0.14831(4) 0.55401(12) 0.46434(10) 0.0235(3) Uani 1 1 d . . .
H35 H 0.1228 0.5540 0.4527 0.028 Uiso 1 1 calc R . .
C36 C 0.17164(4) 0.51257(14) 0.54276(11) 0.0324(4) Uani 1 1 d . . .
H36 H 0.1620 0.4829 0.5835 0.039 Uiso 1 1 calc R . .
C37 C 0.20904(4) 0.51391(12) 0.56249(11) 0.0275(3) Uani 1 1 d . . .
H37 H 0.2250 0.4869 0.6170 0.033 Uiso 1 1 calc R . .
C38 C 0.22268(4) 0.55506(11) 0.50182(10) 0.0223(3) Uani 1 1 d . . .
H38 H 0.2482 0.5562 0.5146 0.027 Uiso 1 1 calc R . .
C39 C 0.19922(4) 0.59495(10) 0.42200(10) 0.0185(3) Uani 1 1 d . . .
H39 H 0.2090 0.6221 0.3804 0.022 Uiso 1 1 calc R . .
C40 C 0.10314(4) 0.53323(10) 0.24925(9) 0.0173(3) Uani 1 1 d . . .
C41 C 0.07206(4) 0.50471(11) 0.26612(10) 0.0222(3) Uani 1 1 d . . .
H41 H 0.0640 0.5458 0.3042 0.027 Uiso 1 1 calc R . .
C42 C 0.05271(4) 0.41691(12) 0.22807(11) 0.0274(3) Uani 1 1 d . . .
H42 H 0.0317 0.3980 0.2409 0.033 Uiso 1 1 calc R . .
C43 C 0.06378(5) 0.35729(12) 0.17191(11) 0.0314(4) Uani 1 1 d . . .
H43 H 0.0501 0.2982 0.1449 0.038 Uiso 1 1 calc R . .
C44 C 0.09473(5) 0.38352(13) 0.15489(12) 0.0387(4) Uani 1 1 d . . .
H44 H 0.1025 0.3424 0.1162 0.046 Uiso 1 1 calc R . .
C45 C 0.11454(5) 0.47049(12) 0.19456(11) 0.0308(4) Uani 1 1 d . . .
H45 H 0.1362 0.4871 0.1840 0.037 Uiso 1 1 calc R . .
H46 H 0.0370(4) 0.7453(12) 0.3904(10) 0.025(4) Uiso 1 1 d . . .
H47 H 0.0673(5) 0.8395(14) 0.3467(12) 0.045(5) Uiso 1 1 d . . .
H48 H 0.0883(4) 0.7257(12) 0.4044(10) 0.025(4) Uiso 1 1 d . . .
H49 H 0.0560(4) 0.7215(12) 0.2908(11) 0.031(4) Uiso 1 1 d . . .

loop_
_atom_site_aniso_label
_atom_site_aniso_U_11
_atom_site_aniso_U_22
_atom_site_aniso_U_33
_atom_site_aniso_U_23
_atom_site_aniso_U_13
_atom_site_aniso_U_12
Fe1 0.01256(9) 0.01291(9) 0.01238(9) 0.00055(8) 0.00554(7) 0.00052(7)
P1 0.01287(15) 0.01348(16) 0.01242(16) 0.00006(13) 0.00420(13) 0.00151(12)
P2 0.01239(15) 0.01233(16) 0.01239(16) 0.00027(13) 0.00454(13) -0.00013(12)
P3 0.01468(15) 0.01236(16) 0.01351(16) 0.00060(14) 0.00599(13) 0.00050(12)
B1 0.0150(7) 0.0152(7) 0.0141(7) 0.0010(6) 0.0062(6) 0.0009(6)
B2 0.0168(7) 0.0231(8) 0.0194(8) 0.0008(7) 0.0089(6) -0.0012(6)
C1 0.0132(6) 0.0199(7) 0.0140(6) 0.0037(6) 0.0039(5) 0.0023(5)
C2 0.0228(7) 0.0198(7) 0.0268(8) 0.0027(6) 0.0131(6) 0.0005(6)
C3 0.0260(8) 0.0228(8) 0.0371(10) 0.0072(7) 0.0169(7) -0.0021(6)
C4 0.0209(7) 0.0332(9) 0.0289(8) 0.0096(7) 0.0146(6) 0.0036(6)
C5 0.0238(7) 0.0298(8) 0.0227(8) 0.0011(7) 0.0134(6) 0.0042(6)
C6 0.0205(7) 0.0218(7) 0.0190(7) 0.0005(6) 0.0089(6) -0.0006(5)
C7 0.0135(6) 0.0161(6) 0.0149(6) 0.0005(5) 0.0063(5) 0.0010(5)
C8 0.0147(6) 0.0146(6) 0.0145(6) -0.0005(5) 0.0063(5) -0.0015(5)
C9 0.0163(6) 0.0159(6) 0.0140(6) 0.0002(5) 0.0073(5) 0.0011(5)
C10 0.0182(6) 0.0130(6) 0.0129(6) -0.0017(5) 0.0047(5) -0.0006(5)
C11 0.0206(7) 0.0235(7) 0.0164(7) -0.0018(6) 0.0059(6) 0.0039(6)
C12 0.0305(8) 0.0235(8) 0.0181(7) -0.0024(6) 0.0120(6) 0.0009(6)
C13 0.0341(8) 0.0230(8) 0.0127(7) 0.0020(6) 0.0054(6) 0.0041(6)
C14 0.0240(7) 0.0257(8) 0.0169(7) 0.0020(6) 0.0016(6) 0.0060(6)
C15 0.0192(7) 0.0190(7) 0.0169(7) -0.0006(6) 0.0054(6) 0.0026(5)
C16 0.0187(6) 0.0142(6) 0.0134(6) -0.0007(5) 0.0061(5) 0.0002(5)
C17 0.0183(7) 0.0180(7) 0.0169(7) -0.0030(6) 0.0040(5) 0.0011(5)
C18 0.0244(7) 0.0189(7) 0.0229(8) 0.0008(6) 0.0037(6) 0.0070(6)
C19 0.0339(8) 0.0151(7) 0.0257(8) -0.0009(6) 0.0141(7) 0.0016(6)
C20 0.0255(8) 0.0187(7) 0.0303(9) -0.0059(7) 0.0113(7) -0.0067(6)
C21 0.0171(7) 0.0203(7) 0.0243(8) -0.0023(6) 0.0043(6) 0.0002(5)
C22 0.0157(6) 0.0134(6) 0.0119(6) -0.0015(5) 0.0025(5) -0.0009(5)
C23 0.0171(6) 0.0176(7) 0.0170(7) 0.0015(6) 0.0055(5) 0.0001(5)
C24 0.0167(7) 0.0227(7) 0.0200(7) 0.0006(6) 0.0051(6) 0.0036(5)
C25 0.0224(7) 0.0160(7) 0.0185(7) -0.0001(6) 0.0012(6) 0.0048(5)
C26 0.0249(7) 0.0143(7) 0.0189(7) 0.0030(6) 0.0036(6) -0.0012(6)
C27 0.0176(6) 0.0170(7) 0.0178(7) 0.0008(6) 0.0055(5) -0.0012(5)
C28 0.0156(6) 0.0128(6) 0.0122(6) 0.0021(5) 0.0024(5) 0.0014(5)
C29 0.0182(6) 0.0176(7) 0.0174(7) 0.0006(6) 0.0057(5) -0.0016(5)
C30 0.0223(7) 0.0203(7) 0.0220(8) -0.0003(6) 0.0049(6) -0.0060(6)
C31 0.0298(8) 0.0195(7) 0.0184(7) -0.0048(6) 0.0037(6) -0.0041(6)
C32 0.0289(8) 0.0251(8) 0.0152(7) -0.0032(6) 0.0084(6) -0.0013(6)
C33 0.0187(6) 0.0211(7) 0.0168(7) -0.0005(6) 0.0068(5) -0.0022(6)
C34 0.0186(6) 0.0127(6) 0.0161(7) 0.0013(5) 0.0062(5) 0.0025(5)
C35 0.0220(7) 0.0286(8) 0.0219(8) 0.0085(7) 0.0100(6) 0.0052(6)
C36 0.0376(9) 0.0383(10) 0.0247(9) 0.0154(8) 0.0152(7) 0.0088(8)
C37 0.0310(8) 0.0274(8) 0.0195(8) 0.0064(7) 0.0032(6) 0.0080(7)
C38 0.0197(7) 0.0188(7) 0.0249(8) 0.0006(6) 0.0035(6) 0.0050(6)
C39 0.0208(7) 0.0155(7) 0.0207(7) 0.0004(6) 0.0090(6) 0.0027(5)
C40 0.0223(7) 0.0128(6) 0.0152(7) 0.0021(5) 0.0046(5) 0.0003(5)
C41 0.0233(7) 0.0175(7) 0.0243(8) -0.0017(6) 0.0069(6) -0.0019(6)
C42 0.0234(8) 0.0208(8) 0.0312(9) 0.0028(7) 0.0014(7) -0.0056(6)
C43 0.0439(10) 0.0173(8) 0.0246(8) -0.0021(7) 0.0017(7) -0.0079(7)
C44 0.0677(13) 0.0195(8) 0.0354(10) -0.0096(8) 0.0262(9) -0.0055(8)
C45 0.0460(10) 0.0185(8) 0.0377(10) -0.0053(7) 0.0269(8) -0.0052(7)

loop_
_atom_type_symbol
_atom_type_description
_atom_type_scat_dispersion_real
_atom_type_scat_dispersion_imag
_atom_type_scat_source
C C 0.0033 0.0016 'International Tables Vol C Tables 4.2.6.8 and 6.1.1.4'
H H 0.0000 0.0000 'International Tables Vol C Tables 4.2.6.8 and 6.1.1.4'
B B 0.0013 0.0007 'International Tables Vol C Tables 4.2.6.8 and 6.1.1.4'
P P 0.1023 0.0942 'International Tables Vol C Tables 4.2.6.8 and 6.1.1.4'
Fe Fe 0.3463 0.8444 'International Tables Vol C Tables 4.2.6.8 and 6.1.1.4'

loop_
_geom_angle_atom_site_label_1
_geom_angle_atom_site_label_2
_geom_angle_atom_site_label_3
_geom_angle
_geom_angle_site_symmetry_1
_geom_angle_site_symmetry_3
_geom_angle_publ_flag
B2 Fe1 P3 124.50(5) . . ?
B2 Fe1 P2 126.54(5) . . ?
P3 Fe1 P2 89.034(15) . . ?
B2 Fe1 P1 124.24(5) . . ?
P3 Fe1 P1 89.531(16) . . ?
P2 Fe1 P1 92.062(15) . . ?
B2 Fe1 H47 39.9(7) . . ?
P3 Fe1 H47 164.3(7) . . ?
P2 Fe1 H47 102.9(7) . . ?
P1 Fe1 H47 100.1(7) . . ?
B2 Fe1 H48 39.0(5) . . ?
P3 Fe1 H48 97.8(5) . . ?
P2 Fe1 H48 164.7(5) . . ?
P1 Fe1 H48 101.6(5) . . ?
H47 Fe1 H48 68.3(8) . . ?
B2 Fe1 H49 41.9(6) . . ?
P3 Fe1 H49 102.0(6) . . ?
P2 Fe1 H49 96.4(6) . . ?
P1 Fe1 H49 165.8(6) . . ?
H47 Fe1 H49 66.9(8) . . ?
H48 Fe1 H49 68.9(8) . . ?
C7 P1 C10 109.17(6) . . ?
C7 P1 C16 103.95(6) . . ?
C10 P1 C16 100.99(6) . . ?
C7 P1 Fe1 115.64(5) . . ?
C10 P1 Fe1 110.35(4) . . ?
C16 P1 Fe1 115.57(4) . . ?
C8 P2 C28 105.95(6) . . ?
C8 P2 C22 107.88(6) . . ?
C28 P2 C22 99.00(6) . . ?
C8 P2 Fe1 114.10(5) . . ?
C28 P2 Fe1 113.47(4) . . ?
C22 P2 Fe1 115.06(4) . . ?
C9 P3 C34 105.86(6) . . ?
C9 P3 C40 107.09(6) . . ?
C34 P3 C40 100.31(6) . . ?
C9 P3 Fe1 115.07(5) . . ?
C34 P3 Fe1 113.49(4) . . ?
C40 P3 Fe1 113.69(4) . . ?
C1 B1 C7 109.01(11) . . ?
C1 B1 C9 110.16(11) . . ?
C7 B1 C9 110.29(11) . . ?
C1 B1 C8 107.73(10) . . ?
C7 B1 C8 108.54(10) . . ?
C9 B1 C8 111.05(10) . . ?
Fe1 B2 H46 178.6(9) . . ?
Fe1 B2 H47 57.2(8) . . ?
H46 B2 H47 123.5(12) . . ?
Fe1 B2 H48 59.5(7) . . ?
H46 B2 H48 121.1(11) . . ?
H47 B2 H48 97.4(11) . . ?
Fe1 B2 H49 58.7(7) . . ?
H46 B2 H49 120.0(11) . . ?
H47 B2 H49 91.1(11) . . ?
H48 B2 H49 96.7(10) . . ?
C6 C1 C2 115.35(12) . . ?
C6 C1 B1 123.89(12) . . ?
C2 C1 B1 120.71(12) . . ?
C3 C2 C1 122.72(14) . . ?
C3 C2 H2 118.6 . . ?
C1 C2 H2 118.6 . . ?
C4 C3 C2 120.14(14) . . ?
C4 C3 H3 119.9 . . ?
C2 C3 H3 119.9 . . ?
C5 C4 C3 118.93(13) . . ?
C5 C4 H4 120.5 . . ?
C3 C4 H4 120.5 . . ?
C4 C5 C6 120.26(14) . . ?
C4 C5 H5 119.9 . . ?
C6 C5 H5 119.9 . . ?
C5 C6 C1 122.56(14) . . ?
C5 C6 H6 118.7 . . ?
C1 C6 H6 118.7 . . ?
B1 C7 P1 113.18(8) . . ?
B1 C7 H7A 108.9 . . ?
P1 C7 H7A 108.9 . . ?
B1 C7 H7B 108.9 . . ?
P1 C7 H7B 108.9 . . ?
H7A C7 H7B 107.8 . . ?
B1 C8 P2 112.68(9) . . ?
B1 C8 H8A 109.1 . . ?
P2 C8 H8A 109.1 . . ?
B1 C8 H8B 109.1 . . ?
P2 C8 H8B 109.1 . . ?
H8A C8 H8B 107.8 . . ?
B1 C9 P3 113.77(9) . . ?
B1 C9 H9A 108.8 . . ?
P3 C9 H9A 108.8 . . ?
B1 C9 H9B 108.8 . . ?
P3 C9 H9B 108.8 . . ?
H9A C9 H9B 107.7 . . ?
C15 C10 C11 118.32(12) . . ?
C15 C10 P1 124.38(10) . . ?
C11 C10 P1 117.25(10) . . ?
C12 C11 C10 121.02(13) . . ?
C12 C11 H11 119.5 . . ?
C10 C11 H11 119.5 . . ?
C11 C12 C13 120.08(13) . . ?
C11 C12 H12 120.0 . . ?
C13 C12 H12 120.0 . . ?
C14 C13 C12 119.80(14) . . ?
C14 C13 H13 120.1 . . ?
C12 C13 H13 120.1 . . ?
C13 C14 C15 120.08(13) . . ?
C13 C14 H14 120.0 . . ?
C15 C14 H14 120.0 . . ?
C10 C15 C14 120.68(12) . . ?
C10 C15 H15 119.7 . . ?
C14 C15 H15 119.7 . . ?
C17 C16 C21 118.06(13) . . ?
C17 C16 P1 121.90(10) . . ?
C21 C16 P1 120.03(10) . . ?
C18 C17 C16 121.04(13) . . ?
C18 C17 H17 119.5 . . ?
C16 C17 H17 119.5 . . ?
C19 C18 C17 120.21(13) . . ?
C19 C18 H18 119.9 . . ?
C17 C18 H18 119.9 . . ?
C18 C19 C20 119.45(14) . . ?
C18 C19 H19 120.3 . . ?
C20 C19 H19 120.3 . . ?
C19 C20 C21 120.63(14) . . ?
C19 C20 H20 119.7 . . ?
C21 C20 H20 119.7 . . ?
C20 C21 C16 120.53(13) . . ?
C20 C21 H21 119.7 . . ?
C16 C21 H21 119.7 . . ?
C23 C22 C27 118.56(12) . . ?
C23 C22 P2 121.60(10) . . ?
C27 C22 P2 119.83(10) . . ?
C24 C23 C22 120.61(13) . . ?
C24 C23 H23 119.7 . . ?
C22 C23 H23 119.7 . . ?
C25 C24 C23 120.42(12) . . ?
C25 C24 H24 119.8 . . ?
C23 C24 H24 119.8 . . ?
C26 C25 C24 119.26(13) . . ?
C26 C25 H25 120.4 . . ?
C24 C25 H25 120.4 . . ?
C25 C26 C27 120.42(13) . . ?
C25 C26 H26 119.8 . . ?
C27 C26 H26 119.8 . . ?
C26 C27 C22 120.71(12) . . ?
C26 C27 H27 119.6 . . ?
C22 C27 H27 119.6 . . ?
C33 C28 C29 118.20(12) . . ?
C33 C28 P2 123.50(10) . . ?
C29 C28 P2 118.26(10) . . ?
C30 C29 C28 121.11(13) . . ?
C30 C29 H29 119.4 . . ?
C28 C29 H29 119.4 . . ?
C31 C30 C29 119.86(13) . . ?
C31 C30 H30 120.1 . . ?
C29 C30 H30 120.1 . . ?
C32 C31 C30 119.94(14) . . ?
C32 C31 H31 120.0 . . ?
C30 C31 H31 120.0 . . ?
C31 C32 C33 120.33(13) . . ?
C31 C32 H32 119.8 . . ?
C33 C32 H32 119.8 . . ?
C28 C33 C32 120.54(12) . . ?
C28 C33 H33 119.7 . . ?
C32 C33 H33 119.7 . . ?
C35 C34 C39 117.80(13) . . ?
C35 C34 P3 119.29(10) . . ?
C39 C34 P3 122.90(10) . . ?
C36 C35 C34 121.07(13) . . ?
C36 C35 H35 119.5 . . ?
C34 C35 H35 119.5 . . ?
C35 C36 C37 120.64(14) . . ?
C35 C36 H36 119.7 . . ?
C37 C36 H36 119.7 . . ?
C38 C37 C36 119.10(14) . . ?
C38 C37 H37 120.5 . . ?
C36 C37 H37 120.5 . . ?
C37 C38 C39 120.41(13) . . ?
C37 C38 H38 119.8 . . ?
C39 C38 H38 119.8 . . ?
C38 C39 C34 120.95(13) . . ?
C38 C39 H39 119.5 . . ?
C34 C39 H39 119.5 . . ?
C45 C40 C41 118.04(13) . . ?
C45 C40 P3 120.23(11) . . ?
C41 C40 P3 121.72(11) . . ?
C42 C41 C40 120.86(14) . . ?
C42 C41 H41 119.6 . . ?
C40 C41 H41 119.6 . . ?
C43 C42 C41 120.33(14) . . ?
C43 C42 H42 119.8 . . ?
C41 C42 H42 119.8 . . ?
C42 C43 C44 119.82(15) . . ?
C42 C43 H43 120.1 . . ?
C44 C43 H43 120.1 . . ?
C43 C44 C45 119.77(16) . . ?
C43 C44 H44 120.1 . . ?
C45 C44 H44 120.1 . . ?
C40 C45 C44 121.14(14) . . ?
C40 C45 H45 119.4 . . ?
C44 C45 H45 119.4 . . ?

loop_
_geom_bond_atom_site_label_1
_geom_bond_atom_site_label_2
_geom_bond_distance
_geom_bond_site_symmetry_2
_geom_bond_publ_flag
Fe1 B2 1.8550(15) . ?
Fe1 P3 2.1977(4) . ?
Fe1 P2 2.2088(4) . ?
Fe1 P1 2.2119(4) . ?
Fe1 H47 1.570(17) . ?
Fe1 H48 1.615(15) . ?
Fe1 H49 1.612(15) . ?
P1 C7 1.8250(12) . ?
P1 C10 1.8360(14) . ?
P1 C16 1.8435(14) . ?
P2 C8 1.8071(12) . ?
P2 C28 1.8433(14) . ?
P2 C22 1.8450(13) . ?
P3 C9 1.8129(12) . ?
P3 C34 1.8398(14) . ?
P3 C40 1.8459(14) . ?
B1 C1 1.6320(18) . ?
B1 C7 1.664(2) . ?
B1 C9 1.668(2) . ?
B1 C8 1.6731(19) . ?
B2 H46 1.072(15) . ?
B2 H47 1.198(18) . ?
B2 H48 1.181(15) . ?
B2 H49 1.260(16) . ?
C1 C6 1.3991(19) . ?
C1 C2 1.4001(19) . ?
C2 C3 1.3915(19) . ?
C2 H2 0.9500 . ?
C3 C4 1.388(2) . ?
C3 H3 0.9500 . ?
C4 C5 1.377(2) . ?
C4 H4 0.9500 . ?
C5 C6 1.3987(18) . ?
C5 H5 0.9500 . ?
C6 H6 0.9500 . ?
C7 H7A 0.9900 . ?
C7 H7B 0.9900 . ?
C8 H8A 0.9900 . ?
C8 H8B 0.9900 . ?
C9 H9A 0.9900 . ?
C9 H9B 0.9900 . ?
C10 C15 1.3880(18) . ?
C10 C11 1.4033(18) . ?
C11 C12 1.383(2) . ?
C11 H11 0.9500 . ?
C12 C13 1.386(2) . ?
C12 H12 0.9500 . ?
C13 C14 1.385(2) . ?
C13 H13 0.9500 . ?
C14 C15 1.398(2) . ?
C14 H14 0.9500 . ?
C15 H15 0.9500 . ?
C16 C17 1.3901(18) . ?
C16 C21 1.4027(19) . ?
C17 C18 1.390(2) . ?
C17 H17 0.9500 . ?
C18 C19 1.381(2) . ?
C18 H18 0.9500 . ?
C19 C20 1.383(2) . ?
C19 H19 0.9500 . ?
C20 C21 1.385(2) . ?
C20 H20 0.9500 . ?
C21 H21 0.9500 . ?
C22 C23 1.3935(17) . ?
C22 C27 1.3963(19) . ?
C23 C24 1.3918(19) . ?
C23 H23 0.9500 . ?
C24 C25 1.390(2) . ?
C24 H24 0.9500 . ?
C25 C26 1.3866(19) . ?
C25 H25 0.9500 . ?
C26 C27 1.3902(19) . ?
C26 H26 0.9500 . ?
C27 H27 0.9500 . ?
C28 C33 1.3948(18) . ?
C28 C29 1.3984(18) . ?
C29 C30 1.389(2) . ?
C29 H29 0.9500 . ?
C30 C31 1.387(2) . ?
C30 H30 0.9500 . ?
C31 C32 1.378(2) . ?
C31 H31 0.9500 . ?
C32 C33 1.397(2) . ?
C32 H32 0.9500 . ?
C33 H33 0.9500 . ?
C34 C35 1.3929(19) . ?
C34 C39 1.3963(18) . ?
C35 C36 1.383(2) . ?
C35 H35 0.9500 . ?
C36 C37 1.387(2) . ?
C36 H36 0.9500 . ?
C37 C38 1.379(2) . ?
C37 H37 0.9500 . ?
C38 C39 1.392(2) . ?
C38 H38 0.9500 . ?
C39 H39 0.9500 . ?
C40 C45 1.387(2) . ?
C40 C41 1.3901(19) . ?
C41 C42 1.389(2) . ?
C41 H41 0.9500 . ?
C42 C43 1.375(2) . ?
C42 H42 0.9500 . ?
C43 C44 1.379(2) . ?
C43 H43 0.9500 . ?
C44 C45 1.393(2) . ?
C44 H44 0.9500 . ?
C45 H45 0.9500 . ?
